data_4081437
loop_
_publ_author_name
'Kruckenberg, Achim'
'Wadepohl, Hubert'
'Gade, Lutz H.'

_publ_section_title
;
 Bis(diisopropylphosphinomethyl)amine Nickel(II) and Nickel(0) Complexes:
 Coordination Chemistry, Reactivity, and Catalytic Decarbonylative C--H
 Arylation of Benzoxazole
;
_journal_issue 18
_journal_name_full Organometallics
_journal_page_first 5153
_journal_paper_doi 10.1021/om400711d
_journal_volume 32
_journal_year 2013
_chemical_formula_moiety 'C26 H54 N Ni P2, C32 H12 B F24'
_chemical_formula_sum 'C58 H66 B F24 N Ni P2'
_chemical_formula_weight 1364.57
_chemical_properties_physical air-sensitive
_space_group_crystal_system triclinic
_space_group_IT_number 2
_space_group_name_Hall '-P 1'
_space_group_name_H-M_alt 'P -1'
_symmetry_cell_setting triclinic
_symmetry_Int_Tables_number 2
_symmetry_space_group_name_Hall '-P 1'
_symmetry_space_group_name_H-M 'P -1'
_atom_sites_solution_hydrogens geom
_atom_sites_solution_primary dual
_atom_sites_solution_secondary difmap
_audit_block_code ga_ak35a
_audit_creation_date
;
'Fri Jul 06 11:50:59 2012'
;
_audit_update_record 'Fri Jun 21 15:56:34 CEST 2013'
_cell_angle_alpha 76.759(2)
_cell_angle_beta 70.954(2)
_cell_angle_gamma 87.373(2)
_cell_formula_units_Z 2
_cell_length_a 12.7961(3)
_cell_length_b 14.0864(3)
_cell_length_c 18.5902(5)
_cell_measurement_reflns_used 22691
_cell_measurement_temperature 110(1)
_cell_measurement_theta_max 72.3134
_cell_measurement_theta_min 3.6431
_cell_volume 3081.73(14)
_computing_cell_refinement
;
CrysAlisPro, Agilent Technologies,
Version 1.171.35.21 (release 20-01-2012 CrysAlis171 .NET)
(compiled Jan 23 2012,18:06:46)
;
_computing_data_collection
;
CrysAlisPro, Agilent Technologies,
Version 1.171.35.21 (release 20-01-2012 CrysAlis171 .NET)
(compiled Jan 23 2012,18:06:46)
;
_computing_data_reduction
;
CrysAlisPro, Agilent Technologies,
Version 1.171.35.21 (release 20-01-2012 CrysAlis171 .NET)
(compiled Jan 23 2012,18:06:46)
;
_computing_molecular_graphics
;
O. V. Dolomanov, L. J. Bourhis, R. J. Gildea, J. A. K. Howard and H. Puschmann,
OLEX2: a complete structure solution, refinement and analysis program.
J. Appl. Cryst. (2009). 42, 339-341.
;
_computing_publication_material 'encif (Wadepohl, 2009-13); encifer 1.4 (CCDC, 2011)'
_computing_structure_refinement 'SHELXL-2013 (Sheldrick, 2013)'
_computing_structure_solution 'SIR2004 (Giacovazzo et al., 2004)'
_diffrn_ambient_temperature 110(1)
_diffrn_detector 'CCD plate'
_diffrn_detector_area_resol_mean 7.9621
_diffrn_detector_type 'Agilent EOS'
_diffrn_measured_fraction_theta_full 0.985
_diffrn_measured_fraction_theta_max 0.970
_diffrn_measurement_details
;
  1 omega  -44.00   11.00   1.0000    4.0000
omega____ theta____ kappa____ phi______ frames
    -        0.0000   19.0000  -30.0000 55

  2 omega   48.00   73.00   1.0000    4.0000
omega____ theta____ kappa____ phi______ frames
    -        0.0000   19.0000  -30.0000 25

  3 omega  -25.00   30.00   1.0000    4.0000
omega____ theta____ kappa____ phi______ frames
    -        0.0000   38.0000  120.0000 55

  4 omega    1.00   28.00   1.0000    4.0000
omega____ theta____ kappa____ phi______ frames
    -       10.0000   79.0000   30.0000 27

  5 omega  -13.00   13.00   1.0000    4.0000
omega____ theta____ kappa____ phi______ frames
    -       18.0000   78.0000  158.0000 26

  6 omega  -24.00    1.00   1.0000   12.0000
omega____ theta____ kappa____ phi______ frames
    -      -30.0000  -80.0000  -23.0000 25

  7 omega  -63.00   26.00   1.0000   12.0000
omega____ theta____ kappa____ phi______ frames
    -      -42.5000   57.0000  150.0000 89

  8 omega  -38.00  -12.00   1.0000   12.0000
omega____ theta____ kappa____ phi______ frames
    -      -42.5000  -77.0000  120.0000 26

  9 omega -113.00  -42.00   1.0000   12.0000
omega____ theta____ kappa____ phi______ frames
    -      -42.5000  -77.0000    0.0000 71

 10 omega  -39.00  -13.00   1.0000   12.0000
omega____ theta____ kappa____ phi______ frames
    -      -42.5000  -77.0000    0.0000 26

 11 omega  -96.00  -62.00   1.0000   12.0000
omega____ theta____ kappa____ phi______ frames
    -      -42.5000  -77.0000  120.0000 34

 12 omega  -48.00   30.00   1.0000   12.0000
omega____ theta____ kappa____ phi______ frames
    -      -42.5000   38.0000   30.0000 78

 13 omega  -52.00  -12.00   1.0000   12.0000
omega____ theta____ kappa____ phi______ frames
    -      -42.5000  -77.0000 -150.0000 40

 14 omega  -39.00  -13.00   1.0000   12.0000
omega____ theta____ kappa____ phi______ frames
    -      -42.5000  -77.0000 -120.0000 26

 15 omega  -39.00  -12.00   1.0000   12.0000
omega____ theta____ kappa____ phi______ frames
    -      -42.5000  -77.0000  -90.0000 27

 16 omega  -38.00  -12.00   1.0000   12.0000
omega____ theta____ kappa____ phi______ frames
    -      -42.5000  -77.0000  150.0000 26

 17 omega   15.00   40.00   1.0000   12.0000
omega____ theta____ kappa____ phi______ frames
    -       46.0000   79.0000  -54.0000 25

 18 omega   14.00   39.00   1.0000   12.0000
omega____ theta____ kappa____ phi______ frames
    -       46.0000   80.0000   98.0000 25

 19 omega   15.00   40.00   1.0000   12.0000
omega____ theta____ kappa____ phi______ frames
    -       46.0000   78.0000  143.0000 25

 20 omega   15.00   41.00   1.0000   12.0000
omega____ theta____ kappa____ phi______ frames
    -       46.0000   79.0000   40.0000 26

 21 omega   19.00   44.00   1.0000   12.0000
omega____ theta____ kappa____ phi______ frames
    -       50.0000   78.0000 -128.0000 25

 22 omega   20.00   46.00   1.0000   12.0000
omega____ theta____ kappa____ phi______ frames
    -       50.0000   77.0000  -96.0000 26

 23 omega   19.00   49.00   1.0000   12.0000
omega____ theta____ kappa____ phi______ frames
    -       50.0000   78.0000 -170.0000 30

 24 omega   18.00   43.00   1.0000   12.0000
omega____ theta____ kappa____ phi______ frames
    -       50.0000   80.0000  117.0000 25

 25 omega   19.00   44.00   1.0000   12.0000
omega____ theta____ kappa____ phi______ frames
    -       50.0000   79.0000    0.0000 25

 26 omega   24.00  119.00   1.0000   12.0000
omega____ theta____ kappa____ phi______ frames
    -       50.0000   76.0000 -138.0000 95

 27 omega   19.00   44.00   1.0000   12.0000
omega____ theta____ kappa____ phi______ frames
    -       50.0000   79.0000  167.0000 25

 28 omega   19.00   44.00   1.0000   12.0000
omega____ theta____ kappa____ phi______ frames
    -       50.0000   79.0000   86.0000 25

 29 omega   19.00   44.00   1.0000   12.0000
omega____ theta____ kappa____ phi______ frames
    -       50.0000   80.0000   48.0000 25

 30 omega   88.00  114.00   1.0000   12.0000
omega____ theta____ kappa____ phi______ frames
    -       50.0000   77.0000  -96.0000 26

 31 omega   19.00   44.00   1.0000   12.0000
omega____ theta____ kappa____ phi______ frames
    -       50.0000   79.0000  -50.0000 25

 32 omega   89.00  121.00   1.0000   12.0000
omega____ theta____ kappa____ phi______ frames
    -       54.0000   75.0000   -3.0000 32

 33 omega   26.00   69.00   1.0000   12.0000
omega____ theta____ kappa____ phi______ frames
    -       54.0000   75.0000   -3.0000 43

 34 omega   54.00  123.00   1.0000   12.0000
omega____ theta____ kappa____ phi______ frames
    -       54.0000   72.0000  121.0000 69

 35 omega   23.00   48.00   1.0000   12.0000
omega____ theta____ kappa____ phi______ frames
    -       54.0000   78.0000 -175.0000 25

 36 omega   25.00   52.00   1.0000   12.0000
omega____ theta____ kappa____ phi______ frames
    -       54.0000   77.0000  -47.0000 27

 37 omega   23.00   48.00   1.0000   12.0000
omega____ theta____ kappa____ phi______ frames
    -       54.0000   78.0000  124.0000 25

 38 omega   99.00  124.00   1.0000   12.0000
omega____ theta____ kappa____ phi______ frames
    -       54.0000   77.0000  -47.0000 25

 39 omega   27.00   52.00   1.0000   12.0000
omega____ theta____ kappa____ phi______ frames
    -       54.0000   74.0000  -81.0000 25

 40 omega   23.00   48.00   1.0000   12.0000
omega____ theta____ kappa____ phi______ frames
    -       54.0000   78.0000   18.0000 25

 41 omega   13.00   73.00   1.0000   12.0000
omega____ theta____ kappa____ phi______ frames
    -       55.4296   19.0000  -90.0000 60

 42 omega   91.00  118.00   1.0000   12.0000
omega____ theta____ kappa____ phi______ frames
    -       55.4296   19.0000  -90.0000 27

 43 omega   28.00   53.00   1.0000   12.0000
omega____ theta____ kappa____ phi______ frames
    -       55.4296   75.0000  -24.0000 25

 44 omega   98.00  124.00   1.0000   12.0000
omega____ theta____ kappa____ phi______ frames
    -       58.0000   76.0000  -68.0000 26

 45 omega   28.00  127.00   1.0000   12.0000
omega____ theta____ kappa____ phi______ frames
    -       58.0000   77.0000   63.0000 99

 46 omega   29.00  117.00   1.0000   12.0000
omega____ theta____ kappa____ phi______ frames
    -       58.0000   76.0000   26.0000 88

 47 omega   29.00   86.00   1.0000   12.0000
omega____ theta____ kappa____ phi______ frames
    -       58.0000   76.0000  -68.0000 57

 48 omega   28.00  125.00   1.0000   12.0000
omega____ theta____ kappa____ phi______ frames
    -       58.0000   77.0000   93.0000 97

 49 omega   -8.00   80.00   1.0000   12.0000
omega____ theta____ kappa____ phi______ frames
    -       62.0000  -80.0000 -115.0000 88

 50 omega   64.00   91.00   1.0000   12.0000
omega____ theta____ kappa____ phi______ frames
    -       66.0000  -80.0000   25.0000 27

 51 omega   -3.00   36.00   1.0000   12.0000
omega____ theta____ kappa____ phi______ frames
    -       66.0000  -80.0000   25.0000 39

 52 omega   52.00   79.00   1.0000   12.0000
omega____ theta____ kappa____ phi______ frames
    -       78.0000  -80.0000 -168.0000 27

 53 omega   61.00   88.00   1.0000   12.0000
omega____ theta____ kappa____ phi______ frames
    -       78.0000  -80.0000 -126.0000 27

 54 omega   12.00  114.00   1.0000   12.0000
omega____ theta____ kappa____ phi______ frames
    -       82.0000  -80.0000   83.0000 102

 55 omega   53.00  113.00   1.0000   12.0000
omega____ theta____ kappa____ phi______ frames
    -       82.0000  -80.0000 -169.0000 60

 56 omega   45.00  114.00   1.0000   12.0000
omega____ theta____ kappa____ phi______ frames
    -       82.0000  -80.0000  -39.0000 69

 57 omega   40.00   66.00   1.0000   15.0000
omega____ theta____ kappa____ phi______ frames
    -      110.8592  -80.0000  110.0000 26

 58 omega  151.00  178.00   1.0000   15.0000
omega____ theta____ kappa____ phi______ frames
    -      110.8592   77.0000  -30.0000 27

 59 omega   67.00   98.00   1.0000   15.0000
omega____ theta____ kappa____ phi______ frames
    -      110.8592  -77.0000  -60.0000 31

 60 omega   81.00  107.00   1.0000   15.0000
omega____ theta____ kappa____ phi______ frames
    -      110.8592   77.0000  -30.0000 26

 61 omega   81.00  107.00   1.0000   15.0000
omega____ theta____ kappa____ phi______ frames
    -      110.8592   77.0000 -180.0000 26

 62 omega  144.00  178.00   1.0000   15.0000
omega____ theta____ kappa____ phi______ frames
    -      110.8592   77.0000 -180.0000 34

 63 omega  139.00  166.00   1.0000   15.0000
omega____ theta____ kappa____ phi______ frames
    -      110.8592   77.0000 -120.0000 27

 64 omega   79.00  104.00   1.0000   15.0000
omega____ theta____ kappa____ phi______ frames
    -      110.8592   25.0000 -150.0000 25

 65 omega   81.00  107.00   1.0000   15.0000
omega____ theta____ kappa____ phi______ frames
    -      110.8592   77.0000 -120.0000 26

 66 omega   42.00  103.00   1.0000   15.0000
omega____ theta____ kappa____ phi______ frames
    -      110.8592  -79.0000 -134.0000 61

 67 omega   81.00  177.00   1.0000   15.0000
omega____ theta____ kappa____ phi______ frames
    -      110.8592   77.0000   60.0000 96

 68 omega   88.00  114.00   1.0000   15.0000
omega____ theta____ kappa____ phi______ frames
    -      110.8592   64.0000 -150.0000 26

 69 omega  135.00  161.00   1.0000   15.0000
omega____ theta____ kappa____ phi______ frames
    -      110.8592   77.0000    0.0000 26

 70 omega   82.00  107.00   1.0000   15.0000
omega____ theta____ kappa____ phi______ frames
    -      110.8592   77.0000    0.0000 25

 71 omega   88.00  115.00   1.0000   15.0000
omega____ theta____ kappa____ phi______ frames
    -      110.8592   64.0000   30.0000 27

 72 omega   81.00  107.00   1.0000   15.0000
omega____ theta____ kappa____ phi______ frames
    -      110.8592   77.0000  150.0000 26

 73 omega   89.00  114.00   1.0000   15.0000
omega____ theta____ kappa____ phi______ frames
    -      110.8592   64.0000  -60.0000 25

 74 omega   88.00  114.00   1.0000   15.0000
omega____ theta____ kappa____ phi______ frames
    -      110.8592   64.0000  -90.0000 26

 75 omega   89.00  116.00   1.0000   15.0000
omega____ theta____ kappa____ phi______ frames
    -      110.8592   64.0000 -120.0000 27

 76 omega  125.00  160.00   1.0000   15.0000
omega____ theta____ kappa____ phi______ frames
    -      110.8592   77.0000  -60.0000 35

 77 omega   81.00  107.00   1.0000   15.0000
omega____ theta____ kappa____ phi______ frames
    -      110.8592   77.0000  -60.0000 26

 78 omega   85.00  177.00   1.0000   15.0000
omega____ theta____ kappa____ phi______ frames
    -      110.8592   38.0000 -120.0000 92

 79 omega   89.00  116.00   1.0000   15.0000
omega____ theta____ kappa____ phi______ frames
    -      110.8592   64.0000  120.0000 27

 80 omega  123.00  178.00   1.0000   15.0000
omega____ theta____ kappa____ phi______ frames
    -      110.8592   77.0000   90.0000 55

 81 omega   88.00  114.00   1.0000   15.0000
omega____ theta____ kappa____ phi______ frames
    -      110.8592   64.0000   60.0000 26

 82 omega   90.00  117.00   1.0000   15.0000
omega____ theta____ kappa____ phi______ frames
    -      110.8592   50.0000   60.0000 27

 83 omega   81.00  108.00   1.0000   15.0000
omega____ theta____ kappa____ phi______ frames
    -      110.8592   77.0000   90.0000 27

 84 omega   91.00  117.00   1.0000   15.0000
omega____ theta____ kappa____ phi______ frames
    -      110.8592   50.0000  -90.0000 26

 85 omega   90.00  115.00   1.0000   15.0000
omega____ theta____ kappa____ phi______ frames
    -      110.8592   50.0000   90.0000 25

 86 omega   83.00  110.00   1.0000   15.0000
omega____ theta____ kappa____ phi______ frames
    -      110.8592  -80.0000  -16.0000 27

 87 omega   92.00  177.00   1.0000   15.0000
omega____ theta____ kappa____ phi______ frames
    -      110.8592   50.0000   30.0000 85

 88 omega   97.00  124.00   1.0000   15.0000
omega____ theta____ kappa____ phi______ frames
    -      110.8592   50.0000  -30.0000 27

 89 omega   40.00   66.00   1.0000   15.0000
omega____ theta____ kappa____ phi______ frames
    -      110.8592  -80.0000  -16.0000 26

 90 omega   91.00  126.00   1.0000   15.0000
omega____ theta____ kappa____ phi______ frames
    -      110.8592   50.0000    0.0000 35

 91 omega   91.00  118.00   1.0000   15.0000
omega____ theta____ kappa____ phi______ frames
    -      110.8592   50.0000 -120.0000 27

 92 omega   42.00  117.00   1.0000   15.0000
omega____ theta____ kappa____ phi______ frames
    -      110.8592  -80.0000  -92.0000 75

 93 omega   90.00  156.00   1.0000   15.0000
omega____ theta____ kappa____ phi______ frames
    -      110.8592   50.0000  150.0000 66

 94 omega   89.00  116.00   1.0000   15.0000
omega____ theta____ kappa____ phi______ frames
    -      110.8592   50.0000  120.0000 27

 95 omega   75.00  102.00   1.0000   15.0000
omega____ theta____ kappa____ phi______ frames
    -      110.8592  -79.0000   69.0000 27

 96 omega   89.00  177.00   1.0000   15.0000
omega____ theta____ kappa____ phi______ frames
    -      110.8592   50.0000 -150.0000 88

 97 omega   89.00  115.00   1.0000   15.0000
omega____ theta____ kappa____ phi______ frames
    -      110.8592   50.0000 -180.0000 26

 98 omega   85.00  153.00   1.0000   15.0000
omega____ theta____ kappa____ phi______ frames
    -      110.8592   38.0000   30.0000 68

 99 omega   62.00   89.00   1.0000   15.0000
omega____ theta____ kappa____ phi______ frames
    -      110.8592  -80.0000 -160.0000 27

100 omega   88.00  121.00   1.0000   15.0000
omega____ theta____ kappa____ phi______ frames
    -      110.8592   64.0000    0.0000 33

101 omega   93.00  119.00   1.0000   15.0000
omega____ theta____ kappa____ phi______ frames
    -      110.8592   50.0000  -60.0000 26

102 omega   88.00  114.00   1.0000   15.0000
omega____ theta____ kappa____ phi______ frames
    -      110.8592   64.0000 -180.0000 26

103 omega   85.00  111.00   1.0000   15.0000
omega____ theta____ kappa____ phi______ frames
    -      110.8592   38.0000  120.0000 26

104 omega   75.00  105.00   1.0000   15.0000
omega____ theta____ kappa____ phi______ frames
    -      110.8592  -79.0000  161.0000 30

105 omega   85.00  111.00   1.0000   15.0000
omega____ theta____ kappa____ phi______ frames
    -      110.8592   38.0000  -30.0000 26

106 omega   88.00  177.00   1.0000   15.0000
omega____ theta____ kappa____ phi______ frames
    -      110.8592   64.0000  -30.0000 89

107 omega   85.00  111.00   1.0000   15.0000
omega____ theta____ kappa____ phi______ frames
    -      110.8592   38.0000  150.0000 26

108 omega   88.00  114.00   1.0000   15.0000
omega____ theta____ kappa____ phi______ frames
    -      110.8592   64.0000   90.0000 26

109 omega   88.00  178.00   1.0000   15.0000
omega____ theta____ kappa____ phi______ frames
    -      110.8592   64.0000  150.0000 90

110 omega   40.00   66.00   1.0000   15.0000
omega____ theta____ kappa____ phi______ frames
    -      110.8592  -79.0000  161.0000 26

111 omega   85.00  124.00   1.0000   15.0000
omega____ theta____ kappa____ phi______ frames
    -      110.8592   38.0000   60.0000 39

112 omega   86.00  111.00   1.0000   15.0000
omega____ theta____ kappa____ phi______ frames
    -      110.8592   38.0000  -60.0000 25

113 omega   42.00  136.00   1.0000   15.0000
omega____ theta____ kappa____ phi______ frames
    -      110.8592  -80.0000   15.0000 94

114 omega   86.00  111.00   1.0000   15.0000
omega____ theta____ kappa____ phi______ frames
    -      110.8592   38.0000  -90.0000 25

115 omega   85.00  112.00   1.0000   15.0000
omega____ theta____ kappa____ phi______ frames
    -      110.8592   38.0000   90.0000 27

116 omega   85.00  118.00   1.0000   15.0000
omega____ theta____ kappa____ phi______ frames
    -      110.8592   38.0000    0.0000 33

117 omega   86.00  111.00   1.0000   15.0000
omega____ theta____ kappa____ phi______ frames
    -      110.8592   38.0000 -180.0000 25

118 omega  120.00  160.00   1.0000   15.0000
omega____ theta____ kappa____ phi______ frames
    -      110.8592   38.0000 -150.0000 40

119 omega   85.00  116.00   1.0000   15.0000
omega____ theta____ kappa____ phi______ frames
    -      110.8592   38.0000 -150.0000 31

120 omega  152.00  178.00   1.0000   15.0000
omega____ theta____ kappa____ phi______ frames
    -      110.8592   77.0000 -150.0000 26

121 omega   81.00  107.00   1.0000   15.0000
omega____ theta____ kappa____ phi______ frames
    -      110.8592   77.0000 -150.0000 26

122 omega  142.00  168.00   1.0000   15.0000
omega____ theta____ kappa____ phi______ frames
    -      110.8592   77.0000   30.0000 26

123 omega   81.00  108.00   1.0000   15.0000
omega____ theta____ kappa____ phi______ frames
    -      110.8592   77.0000   30.0000 27

124 omega   81.00  177.00   1.0000   15.0000
omega____ theta____ kappa____ phi______ frames
    -      110.8592   77.0000  -90.0000 96

125 omega   78.00  108.00   1.0000   15.0000
omega____ theta____ kappa____ phi______ frames
    -      110.8592   25.0000  150.0000 30

126 omega   96.00  123.00   1.0000   15.0000
omega____ theta____ kappa____ phi______ frames
    -      110.8592   25.0000 -180.0000 27

127 omega  125.00  160.00   1.0000   15.0000
omega____ theta____ kappa____ phi______ frames
    -      110.8592   77.0000  120.0000 35

128 omega   77.00  104.00   1.0000   15.0000
omega____ theta____ kappa____ phi______ frames
    -      110.8592   25.0000  120.0000 27

129 omega   77.00  116.00   1.0000   15.0000
omega____ theta____ kappa____ phi______ frames
    -      110.8592   25.0000    0.0000 39

130 omega   81.00  107.00   1.0000   15.0000
omega____ theta____ kappa____ phi______ frames
    -      110.8592   77.0000  120.0000 26

131 omega   76.00  141.00   1.0000   15.0000
omega____ theta____ kappa____ phi______ frames
    -      110.8592  -80.0000  110.0000 65

;
_diffrn_measurement_device '\k-geometry diffractometer'
_diffrn_measurement_device_type 'Agilent SuperNova, Dual, Cu at zero, Eos'
_diffrn_measurement_method '\w scans'
_diffrn_measurement_specimen_support 'polyimid foil'
_diffrn_orient_matrix_UB_11 0.0870260000
_diffrn_orient_matrix_UB_12 0.0694232000
_diffrn_orient_matrix_UB_13 0.0033513000
_diffrn_orient_matrix_UB_21 0.0854418000
_diffrn_orient_matrix_UB_22 -0.0808770000
_diffrn_orient_matrix_UB_23 -0.0082995000
_diffrn_orient_matrix_UB_31 0.0369330000
_diffrn_orient_matrix_UB_32 0.0357043000
_diffrn_orient_matrix_UB_33 -0.0895668000
_diffrn_radiation_monochromator mirror
_diffrn_radiation_probe x-ray
_diffrn_radiation_type 'Cu K\a'
_diffrn_radiation_wavelength 1.5418
_diffrn_reflns_av_R_equivalents 0.0633
_diffrn_reflns_av_unetI/netI 0.0392
_diffrn_reflns_Laue_measured_fraction_full 0.985
_diffrn_reflns_Laue_measured_fraction_max 0.970
_diffrn_reflns_limit_h_max 15
_diffrn_reflns_limit_h_min -15
_diffrn_reflns_limit_k_max 17
_diffrn_reflns_limit_k_min -17
_diffrn_reflns_limit_l_max 21
_diffrn_reflns_limit_l_min -22
_diffrn_reflns_number 70071
_diffrn_reflns_point_group_measured_fraction_full 0.985
_diffrn_reflns_point_group_measured_fraction_max 0.970
_diffrn_reflns_theta_full 67.684
_diffrn_reflns_theta_max 72.463
_diffrn_reflns_theta_min 3.646
_diffrn_source 'microfocus X-Ray tube'
_diffrn_source_type 'Agilent SuperNova (Cu) X-ray Source'
_exptl_absorpt_coefficient_mu 1.943
_exptl_absorpt_correction_T_max 1.00000
_exptl_absorpt_correction_T_min 0.63851
_exptl_absorpt_correction_type multi-scan
_exptl_absorpt_process_details
;
CrysAlisPro, Agilent Technologies,
Version 1.171.35.21 (release 20-01-2012 CrysAlis171 .NET)
(compiled Jan 23 2012,18:06:46)
Empirical absorption correction using spherical harmonics,
 implemented in SCALE3 ABSPACK scaling algorithm.
;
_exptl_crystal_colour yellow
_exptl_crystal_density_diffrn 1.471
_exptl_crystal_description irregular
_exptl_crystal_F_000 1400
_exptl_crystal_size_max 0.2260
_exptl_crystal_size_mid 0.1324
_exptl_crystal_size_min 0.0274
_refine_diff_density_max 1.610
_refine_diff_density_min -1.346
_refine_diff_density_rms 0.072
_refine_ls_extinction_method none
_refine_ls_goodness_of_fit_ref 1.031
_refine_ls_hydrogen_treatment constr
_refine_ls_matrix_type full
_refine_ls_number_parameters 799
_refine_ls_number_reflns 11845
_refine_ls_number_restraints 105
_refine_ls_restrained_S_all 1.117
_refine_ls_R_factor_all 0.0689
_refine_ls_R_factor_gt 0.0598
_refine_ls_shift/su_max 0.000
_refine_ls_shift/su_mean 0.000
_refine_ls_structure_factor_coef Fsqd
_refine_ls_weighting_details 'w=1/[\s^2^(Fo^2^)+(0.0665P)^2^+5.5767P] where P=(Fo^2^+2Fc^2^)/3'
_refine_ls_weighting_scheme calc
_refine_ls_wR_factor_gt 0.1453
_refine_ls_wR_factor_ref 0.1518
_reflns_Friedel_coverage 0.000
_reflns_number_gt 10293
_reflns_number_total 11845
_reflns_threshold_expression 'I > 2\s(I)'
_cod_data_source_file om400711d_si_002.cif
_cod_data_source_block ga_ak35a
_cod_original_cell_volume 3081.74(14)
_cod_database_code 4081437
_audit_block_refno 1542
_audit_block_usercomment 'AK_BG034, irregular, light yellow'
_olex2_refinement_description
;
1. Fixed Uiso
 At 1.2 times of:
  All C(H) groups, All C(H,H) groups
 At 1.5 times of:
  All C(H,H,H) groups
2. Uiso/Uaniso restraints and constraints
Uanis(F34) \\sim Ueq, Uanis(F36) \\sim Ueq: with sigma of 0.01 and sigma for terminal atoms of 0.01
3. Same fragment restrains
{C37, F11, F12, F13}
as
{C38, F14, F15, F16}
{C37, F11, F12, F13}
{C48, F24, F25, F26}
as
{C47, F21, F22, F23}
{C37, F11, F12, F13}
as
{C48, F24, F25, F26}
{C37, F11, F12, F13}
as
{C57, F31, F32, F33}
{C37, F11, F12, F13}
as
{C67, F41, F42, F43}
{C37, F11, F12, F13}
as
{C68, F44, F45, F46}
4.a Ternary CH refined with riding coordinates:
 C15(H15), C3(H3), C6(H6), C9(H9), C12(H12)
4.b Secondary CH2 refined with riding coordinates:
 C1(H1A,H1B), C2(H2A,H2B)
4.c Aromatic/amide H refined with riding coordinates:
 C32(H32), C34(H34), C36(H36), C42(H42), C44(H44), C46(H46), C52(H52),
 C54(H54), C56(H56), C62(H62), C64(H64), C66(H66)
4.d Idealised Me refined as rotating group:
 C16(H16A,H16B,H16C), C17(H17A,H17B,H17C), C4(H4A,H4B,H4C), C5(H5A,H5B,H5C),
 C7(H7A,H7B,H7C), C8(H8A,H8B,H8C), C10(H10A,H10B,H10C), C11(H11A,H11B,H11C),
 C13(H13A,H13B,H13C), C14(H14A,H14B,H14C), C22(H22A,H22B,H22C), C23(H23A,H23B,
 H23C), C24(H24A,H24B,H24C), C25(H25A,H25B,H25C), C26(H26A,H26B,H26C)
;
_shelx_estimated_absorpt_t_max 0.909
_shelx_estimated_absorpt_t_min 0.734
_cell_oxdiff_length_a 12.7961(3)
_cell_oxdiff_length_b 14.0864(3)
_cell_oxdiff_length_c 18.5902(5)
_cell_oxdiff_angle_alpha 76.759(2)
_cell_oxdiff_angle_beta 70.954(2)
_cell_oxdiff_angle_gamma 87.373(2)
_cell_oxdiff_volume 3081.74(13)
_cell_oxdiff_measurement_reflns_used 22691
_reflns_odcompleteness_completeness 98.53
_reflns_odcompleteness_theta 66.97
_reflns_odcompleteness_iscentric 1

loop_
_symmetry_equiv_pos_as_xyz
'x, y, z'
'-x, -y, -z'

loop_
_atom_site_label
_atom_site_type_symbol
_atom_site_fract_x
_atom_site_fract_y
_atom_site_fract_z
_atom_site_U_iso_or_equiv
_atom_site_adp_type
_atom_site_occupancy
_atom_site_site_symmetry_order
_atom_site_calc_flag
_atom_site_refinement_flags_posn
_atom_site_refinement_flags_adp
Ni Ni 0.34339(4) 0.29916(3) 0.21452(3) 0.02040(13) Uani 1 1 d . .
P1 P 0.28629(6) 0.40004(5) 0.29324(5) 0.02279(17) Uani 1 1 d . .
P2 P 0.52222(6) 0.32013(5) 0.19193(4) 0.02148(16) Uani 1 1 d . .
N N 0.49920(19) 0.46024(18) 0.27814(15) 0.0256(5) Uani 1 1 d . .
C1 C 0.3890(2) 0.4960(2) 0.2814(2) 0.0284(7) Uani 1 1 d . .
H1A H 0.3953 0.5455 0.2328 0.034 Uiso 1 1 calc R U
H1B H 0.3611 0.5286 0.3256 0.034 Uiso 1 1 calc R U
C2 C 0.5595(2) 0.4410(2) 0.20159(19) 0.0268(6) Uani 1 1 d . .
H2A H 0.6399 0.4444 0.1930 0.032 Uiso 1 1 calc R U
H2B H 0.5435 0.4923 0.1606 0.032 Uiso 1 1 calc R U
C15 C 0.5648(2) 0.5280(3) 0.2995(2) 0.0349(8) Uani 1 1 d . .
H15 H 0.6404 0.5009 0.2907 0.042 Uiso 1 1 calc R U
C16 C 0.5804(3) 0.6311(3) 0.2495(3) 0.0477(10) Uani 1 1 d . .
H16A H 0.6105 0.6290 0.1942 0.072 Uiso 1 1 calc R U
H16B H 0.6319 0.6680 0.2627 0.072 Uiso 1 1 calc R U
H16C H 0.5090 0.6628 0.2593 0.072 Uiso 1 1 calc R U
C17 C 0.5181(3) 0.5271(3) 0.3859(2) 0.0489(10) Uani 1 1 d . .
H17A H 0.4474 0.5601 0.3965 0.073 Uiso 1 1 calc R U
H17B H 0.5703 0.5613 0.4007 0.073 Uiso 1 1 calc R U
H17C H 0.5067 0.4595 0.4164 0.073 Uiso 1 1 calc R U
C3 C 0.1716(2) 0.4776(2) 0.2767(2) 0.0356(8) Uani 1 1 d . .
H3 H 0.1064 0.4329 0.2893 0.043 Uiso 1 1 calc R U
C4 C 0.2003(3) 0.5293(3) 0.1908(3) 0.0477(10) Uani 1 1 d . .
H4A H 0.2619 0.5762 0.1767 0.072 Uiso 1 1 calc R U
H4B H 0.1358 0.5638 0.1820 0.072 Uiso 1 1 calc R U
H4C H 0.2217 0.4811 0.1584 0.072 Uiso 1 1 calc R U
C5 C 0.1354(3) 0.5505(3) 0.3293(3) 0.0505(11) Uani 1 1 d . .
H5A H 0.1139 0.5153 0.3842 0.076 Uiso 1 1 calc R U
H5B H 0.0723 0.5864 0.3192 0.076 Uiso 1 1 calc R U
H5C H 0.1969 0.5965 0.3181 0.076 Uiso 1 1 calc R U
C6 C 0.2413(3) 0.3509(3) 0.3997(2) 0.0370(8) Uani 1 1 d . .
H6 H 0.2270 0.4082 0.4244 0.044 Uiso 1 1 calc R U
C7 C 0.1325(3) 0.2903(3) 0.4307(2) 0.0488(10) Uani 1 1 d . .
H7A H 0.0739 0.3308 0.4178 0.073 Uiso 1 1 calc R U
H7B H 0.1121 0.2673 0.4875 0.073 Uiso 1 1 calc R U
H7C H 0.1422 0.2341 0.4065 0.073 Uiso 1 1 calc R U
C8 C 0.3313(3) 0.2934(3) 0.4262(2) 0.0443(9) Uani 1 1 d . .
H8A H 0.3387 0.2306 0.4111 0.066 Uiso 1 1 calc R U
H8B H 0.3112 0.2822 0.4832 0.066 Uiso 1 1 calc R U
H8C H 0.4017 0.3306 0.4015 0.066 Uiso 1 1 calc R U
C9 C 0.6114(2) 0.3205(2) 0.09130(18) 0.0273(6) Uani 1 1 d . .
H9 H 0.6045 0.2538 0.0829 0.033 Uiso 1 1 calc R U
C10 C 0.5665(3) 0.3911(3) 0.0336(2) 0.0365(7) Uani 1 1 d . .
H10A H 0.4864 0.3801 0.0488 0.055 Uiso 1 1 calc R U
H10B H 0.6020 0.3801 -0.0190 0.055 Uiso 1 1 calc R U
H10C H 0.5823 0.4583 0.0341 0.055 Uiso 1 1 calc R U
C11 C 0.7348(3) 0.3423(3) 0.0719(2) 0.0410(9) Uani 1 1 d . .
H11A H 0.7457 0.4093 0.0756 0.062 Uiso 1 1 calc R U
H11B H 0.7747 0.3351 0.0187 0.062 Uiso 1 1 calc R U
H11C H 0.7632 0.2966 0.1089 0.062 Uiso 1 1 calc R U
C12 C 0.5765(3) 0.2306(2) 0.2610(2) 0.0307(7) Uani 1 1 d . .
H12 H 0.5135 0.2141 0.3111 0.037 Uiso 1 1 calc R U
C13 C 0.6038(3) 0.1345(3) 0.2338(2) 0.0418(8) Uani 1 1 d . .
H13A H 0.5390 0.1104 0.2254 0.063 Uiso 1 1 calc R U
H13B H 0.6237 0.0860 0.2738 0.063 Uiso 1 1 calc R U
H13C H 0.6659 0.1460 0.1848 0.063 Uiso 1 1 calc R U
C14 C 0.6715(3) 0.2667(3) 0.2818(2) 0.0435(9) Uani 1 1 d . .
H14A H 0.7354 0.2858 0.2343 0.065 Uiso 1 1 calc R U
H14B H 0.6918 0.2144 0.3192 0.065 Uiso 1 1 calc R U
H14C H 0.6480 0.3231 0.3051 0.065 Uiso 1 1 calc R U
C18 C 0.2527(2) 0.1445(2) 0.23034(19) 0.0271(6) Uani 1 1 d . .
C19 C 0.3419(2) 0.1954(2) 0.15270(18) 0.0249(6) Uani 1 1 d . .
C20 C 0.2668(2) 0.2683(2) 0.13909(19) 0.0267(6) Uani 1 1 d . .
C21 C 0.1952(2) 0.2445(2) 0.21749(19) 0.0267(6) Uani 1 1 d . .
C22 C 0.2850(3) 0.1070(2) 0.3038(2) 0.0341(7) Uani 1 1 d . .
H22A H 0.3325 0.0509 0.2975 0.051 Uiso 1 1 calc R U
H22B H 0.2182 0.0872 0.3490 0.051 Uiso 1 1 calc R U
H22C H 0.3251 0.1589 0.3122 0.051 Uiso 1 1 calc R U
C23 C 0.1888(3) 0.0639(2) 0.2176(2) 0.0391(8) Uani 1 1 d . .
H23A H 0.1202 0.0468 0.2617 0.059 Uiso 1 1 calc R U
H23B H 0.2343 0.0063 0.2136 0.059 Uiso 1 1 calc R U
H23C H 0.1710 0.0872 0.1692 0.059 Uiso 1 1 calc R U
C24 C 0.4269(3) 0.1476(2) 0.0970(2) 0.0337(7) Uani 1 1 d . .
H24A H 0.4642 0.1966 0.0495 0.051 Uiso 1 1 calc R U
H24B H 0.3909 0.0974 0.0835 0.051 Uiso 1 1 calc R U
H24C H 0.4812 0.1175 0.1213 0.051 Uiso 1 1 calc R U
C25 C 0.2572(3) 0.3354(3) 0.0665(2) 0.0405(8) Uani 1 1 d . .
H25A H 0.2193 0.3943 0.0797 0.061 Uiso 1 1 calc R U
H25B H 0.2146 0.3024 0.0436 0.061 Uiso 1 1 calc R U
H25C H 0.3312 0.3535 0.0289 0.061 Uiso 1 1 calc R U
C26 C 0.0763(2) 0.2667(2) 0.2504(2) 0.0365(8) Uani 1 1 d . .
H26A H 0.0573 0.2618 0.3067 0.055 Uiso 1 1 calc R U
H26B H 0.0301 0.2200 0.2414 0.055 Uiso 1 1 calc R U
H26C H 0.0632 0.3330 0.2248 0.055 Uiso 1 1 calc R U
C31 C 1.0530(2) 0.81432(19) 0.25185(17) 0.0189(5) Uani 1 1 d . .
C32 C 1.0838(2) 0.79980(19) 0.31929(17) 0.0197(5) Uani 1 1 d . .
H32 H 1.0277 0.7943 0.3685 0.024 Uiso 1 1 calc R U
C33 C 1.1940(2) 0.79318(19) 0.31657(17) 0.0205(6) Uani 1 1 d . .
C34 C 1.2781(2) 0.7989(2) 0.24618(17) 0.0212(6) Uani 1 1 d . .
H34 H 1.3534 0.7953 0.2440 0.025 Uiso 1 1 calc R U
C35 C 1.2495(2) 0.80991(19) 0.17896(17) 0.0200(5) Uani 1 1 d . .
C36 C 1.1396(2) 0.81821(19) 0.18162(17) 0.0191(5) Uani 1 1 d . .
H36 H 1.1227 0.8268 0.1344 0.023 Uiso 1 1 calc R U
C37 C 1.2247(2) 0.7783(2) 0.38935(18) 0.0256(6) Uani 1 1 d D .
F11 F 1.2808(2) 0.69610(16) 0.40027(13) 0.0483(6) Uani 1 1 d D .
F12 F 1.13777(15) 0.77197(16) 0.45378(11) 0.0398(5) Uani 1 1 d D .
F13 F 1.29059(17) 0.85037(15) 0.38665(12) 0.0417(5) Uani 1 1 d D .
C38 C 1.3411(2) 0.8133(2) 0.10396(18) 0.0244(6) Uani 1 1 d D .
F14 F 1.40962(15) 0.73840(14) 0.10982(11) 0.0356(4) Uani 1 1 d D .
F15 F 1.40508(14) 0.89429(14) 0.08094(11) 0.0338(4) Uani 1 1 d D .
F16 F 1.30471(14) 0.80886(14) 0.04445(10) 0.0320(4) Uani 1 1 d D .
C41 C 0.8414(2) 0.8588(2) 0.32797(18) 0.0226(6) Uani 1 1 d . .
C42 C 0.7274(2) 0.8366(2) 0.3575(2) 0.0311(7) Uani 1 1 d . .
H42 H 0.6988 0.7874 0.3410 0.037 Uiso 1 1 calc R U
C43 C 0.6554(3) 0.8847(2) 0.4102(2) 0.0364(8) Uani 1 1 d . .
C44 C 0.6928(3) 0.9560(2) 0.4365(2) 0.0380(8) Uani 1 1 d . .
H44 H 0.6430 0.9883 0.4729 0.046 Uiso 1 1 calc R U
C45 C 0.8052(3) 0.9793(2) 0.40846(19) 0.0291(7) Uani 1 1 d . .
C46 C 0.8772(2) 0.9315(2) 0.35529(17) 0.0233(6) Uani 1 1 d . .
H46 H 0.9538 0.9490 0.3368 0.028 Uiso 1 1 calc R U
C47 C 0.5330(3) 0.8617(3) 0.4387(3) 0.0556(12) Uani 1 1 d . .
F21 F 0.9520(2) 1.0825(2) 0.39806(18) 0.0867(11) Uani 1 1 d D .
F22 F 0.8478(3) 1.02334(19) 0.51063(15) 0.0719(8) Uani 1 1 d D .
F23 F 0.7891(3) 1.13415(18) 0.43727(19) 0.0795(10) Uani 1 1 d D .
C48 C 0.8476(3) 1.0545(2) 0.4378(2) 0.0357(7) Uani 1 1 d . .
F24 F 0.50779(19) 0.7801(2) 0.4251(3) 0.1030(14) Uani 1 1 d D .
F25 F 0.4885(2) 0.8538(2) 0.51690(18) 0.0797(9) Uani 1 1 d D .
F26 F 0.47736(17) 0.93378(19) 0.40884(16) 0.0597(7) Uani 1 1 d D .
C51 C 0.9010(2) 0.8886(2) 0.18097(17) 0.0217(6) Uani 1 1 d . .
C52 C 0.9562(2) 0.9795(2) 0.14665(17) 0.0216(6) Uani 1 1 d . .
H52 H 1.0176 0.9939 0.1608 0.026 Uiso 1 1 calc R U
C53 C 0.9240(2) 1.0496(2) 0.09242(18) 0.0260(6) Uani 1 1 d . .
C54 C 0.8351(3) 1.0312(2) 0.0696(2) 0.0350(8) Uani 1 1 d . .
H54 H 0.8127 1.0788 0.0327 0.042 Uiso 1 1 calc R U
C55 C 0.7800(3) 0.9412(2) 0.1027(2) 0.0378(8) Uani 1 1 d . .
C56 C 0.8119(3) 0.8723(2) 0.1565(2) 0.0318(7) Uani 1 1 d . .
H56 H 0.7720 0.8116 0.1780 0.038 Uiso 1 1 calc R U
C57 C 0.9816(3) 1.1472(2) 0.0628(2) 0.0359(7) Uani 1 1 d D .
F31 F 0.9624(2) 1.19901(17) -0.00150(13) 0.0548(6) Uani 1 1 d D .
F32 F 1.09135(17) 1.14226(17) 0.04618(15) 0.0536(6) Uani 1 1 d D .
F33 F 0.9488(2) 1.20268(14) 0.11606(13) 0.0486(5) Uani 1 1 d D .
C58 C 0.6812(4) 0.9191(3) 0.0823(4) 0.0707(16) Uani 1 1 d . .
F34 F 0.6768(5) 0.9722(2) 0.0181(4) 0.189(3) Uani 1 1 d . U
F35 F 0.67394(19) 0.83001(16) 0.07614(16) 0.0537(6) Uani 1 1 d . .
F36 F 0.5891(3) 0.9339(4) 0.1345(4) 0.185(3) Uani 1 1 d . U
C61 C 0.8927(2) 0.7007(2) 0.26218(17) 0.0205(6) Uani 1 1 d . .
C62 C 0.8556(2) 0.6329(2) 0.33350(18) 0.0234(6) Uani 1 1 d . .
H62 H 0.8385 0.6551 0.3805 0.028 Uiso 1 1 calc R U
C63 C 0.8426(2) 0.5334(2) 0.33818(18) 0.0248(6) Uani 1 1 d . .
C64 C 0.8658(2) 0.4981(2) 0.27076(19) 0.0252(6) Uani 1 1 d . .
H64 H 0.8574 0.4306 0.2736 0.030 Uiso 1 1 calc R U
C65 C 0.9015(2) 0.5643(2) 0.19946(18) 0.0236(6) Uani 1 1 d . .
C66 C 0.9155(2) 0.6633(2) 0.19500(18) 0.0215(6) Uani 1 1 d . .
H66 H 0.9411 0.7068 0.1451 0.026 Uiso 1 1 calc R U
C67 C 0.8077(3) 0.4637(2) 0.4164(2) 0.0329(7) Uani 1 1 d D .
F41 F 0.8904(2) 0.4379(3) 0.4425(2) 0.1136(16) Uani 1 1 d D .
F42 F 0.7363(2) 0.50194(18) 0.47197(14) 0.0631(7) Uani 1 1 d D .
F43 F 0.7557(3) 0.38538(19) 0.41739(15) 0.0844(10) Uani 1 1 d D .
C68 C 0.9242(2) 0.5307(2) 0.1249(2) 0.0299(7) Uani 1 1 d D .
F44 F 0.9245(2) 0.43411(14) 0.13527(13) 0.0474(5) Uani 1 1 d D .
F45 F 0.8481(2) 0.56131(17) 0.09019(14) 0.0513(6) Uani 1 1 d D .
F46 F 1.02173(18) 0.56430(18) 0.07255(13) 0.0549(6) Uani 1 1 d D .
B B 0.9229(2) 0.8147(2) 0.2560(2) 0.0206(6) Uani 1 1 d . .

loop_
_atom_site_aniso_label
_atom_site_aniso_U_11
_atom_site_aniso_U_22
_atom_site_aniso_U_33
_atom_site_aniso_U_23
_atom_site_aniso_U_13
_atom_site_aniso_U_12
Ni 0.0174(2) 0.0200(2) 0.0244(3) -0.0082(2) -0.00521(19) -0.00168(17)
P1 0.0152(3) 0.0231(3) 0.0317(4) -0.0128(3) -0.0054(3) 0.0004(3)
P2 0.0176(3) 0.0239(3) 0.0241(4) -0.0105(3) -0.0049(3) 0.0001(3)
N 0.0157(11) 0.0342(13) 0.0337(15) -0.0211(12) -0.0080(10) 0.0012(9)
C1 0.0178(13) 0.0290(15) 0.044(2) -0.0200(14) -0.0093(13) 0.0009(11)
C2 0.0199(13) 0.0278(15) 0.0355(18) -0.0149(13) -0.0069(12) -0.0026(11)
C15 0.0185(14) 0.0479(19) 0.050(2) -0.0329(17) -0.0117(14) 0.0010(13)
C16 0.0355(18) 0.043(2) 0.073(3) -0.031(2) -0.0158(19) -0.0092(15)
C17 0.0343(18) 0.075(3) 0.054(3) -0.043(2) -0.0166(18) 0.0013(18)
C3 0.0167(13) 0.0240(15) 0.071(3) -0.0198(16) -0.0155(15) 0.0019(11)
C4 0.041(2) 0.0287(17) 0.082(3) -0.0054(18) -0.037(2) 0.0030(14)
C5 0.0223(16) 0.0374(19) 0.101(4) -0.041(2) -0.0167(19) 0.0078(14)
C6 0.0368(18) 0.0419(19) 0.0294(19) -0.0185(15) 0.0002(14) -0.0005(14)
C7 0.039(2) 0.055(2) 0.040(2) -0.0144(18) 0.0080(17) -0.0074(17)
C8 0.052(2) 0.054(2) 0.0247(19) -0.0096(16) -0.0090(16) -0.0003(18)
C9 0.0241(14) 0.0288(15) 0.0273(17) -0.0126(13) -0.0009(12) -0.0056(11)
C10 0.0395(18) 0.0386(18) 0.0294(19) -0.0079(15) -0.0069(15) -0.0091(14)
C11 0.0239(16) 0.057(2) 0.040(2) -0.0250(18) 0.0028(14) -0.0060(15)
C12 0.0274(15) 0.0370(17) 0.0301(18) -0.0096(14) -0.0119(13) 0.0061(13)
C13 0.043(2) 0.0336(18) 0.051(2) -0.0096(16) -0.0199(18) 0.0107(15)
C14 0.0354(18) 0.054(2) 0.050(2) -0.0158(18) -0.0225(17) 0.0087(16)
C18 0.0237(14) 0.0248(14) 0.0306(18) -0.0095(13) -0.0034(13) -0.0027(11)
C19 0.0271(14) 0.0256(14) 0.0234(16) -0.0092(12) -0.0065(12) -0.0061(11)
C20 0.0261(14) 0.0257(14) 0.0333(18) -0.0088(13) -0.0135(13) -0.0081(11)
C21 0.0226(14) 0.0242(14) 0.0377(19) -0.0123(13) -0.0114(13) -0.0042(11)
C22 0.0383(17) 0.0260(15) 0.0303(19) -0.0030(13) -0.0027(14) -0.0034(13)
C23 0.0370(18) 0.0294(16) 0.049(2) -0.0145(16) -0.0062(16) -0.0114(14)
C24 0.0324(16) 0.0355(17) 0.0342(19) -0.0189(15) -0.0036(14) -0.0068(13)
C25 0.046(2) 0.0389(18) 0.043(2) -0.0024(16) -0.0259(17) -0.0082(15)
C26 0.0216(15) 0.0342(17) 0.057(2) -0.0174(16) -0.0122(15) -0.0040(12)
C31 0.0185(12) 0.0169(12) 0.0235(15) -0.0081(11) -0.0073(11) -0.0011(9)
C32 0.0167(12) 0.0227(13) 0.0214(15) -0.0087(11) -0.0059(11) -0.0006(10)
C33 0.0215(13) 0.0195(12) 0.0240(16) -0.0081(11) -0.0098(11) -0.0014(10)
C34 0.0162(12) 0.0228(13) 0.0263(16) -0.0073(12) -0.0078(11) -0.0015(10)
C35 0.0181(12) 0.0210(13) 0.0226(15) -0.0087(11) -0.0058(11) -0.0008(10)
C36 0.0186(12) 0.0195(12) 0.0220(15) -0.0085(11) -0.0074(11) 0.0000(10)
C37 0.0231(14) 0.0309(15) 0.0263(17) -0.0089(13) -0.0109(12) -0.0023(11)
F11 0.0709(15) 0.0472(12) 0.0422(13) -0.0164(10) -0.0377(12) 0.0250(11)
F12 0.0320(10) 0.0671(14) 0.0214(10) -0.0115(9) -0.0082(8) -0.0057(9)
F13 0.0444(11) 0.0527(12) 0.0364(12) -0.0118(9) -0.0203(9) -0.0187(9)
C38 0.0182(13) 0.0303(15) 0.0274(17) -0.0106(13) -0.0084(12) 0.0013(11)
F14 0.0266(9) 0.0433(11) 0.0323(11) -0.0111(9) -0.0037(8) 0.0147(8)
F15 0.0257(9) 0.0395(10) 0.0315(11) -0.0073(8) -0.0020(8) -0.0105(7)
F16 0.0246(8) 0.0515(11) 0.0240(10) -0.0182(8) -0.0069(7) 0.0028(8)
C41 0.0174(13) 0.0237(13) 0.0248(16) -0.0049(12) -0.0046(11) 0.0001(10)
C42 0.0188(14) 0.0296(15) 0.044(2) -0.0117(14) -0.0067(13) 0.0010(11)
C43 0.0202(15) 0.0325(16) 0.049(2) -0.0101(15) -0.0006(14) 0.0032(12)
C44 0.0301(16) 0.0354(17) 0.039(2) -0.0133(15) 0.0032(15) 0.0068(13)
C45 0.0315(16) 0.0266(15) 0.0250(17) -0.0070(13) -0.0033(13) 0.0029(12)
C46 0.0218(13) 0.0250(14) 0.0221(16) -0.0075(12) -0.0043(12) -0.0002(11)
C47 0.0225(17) 0.050(2) 0.085(3) -0.024(2) -0.0004(19) 0.0067(16)
F21 0.0743(18) 0.097(2) 0.087(2) -0.0716(18) 0.0162(16) -0.0409(16)
F22 0.121(2) 0.0594(16) 0.0489(16) -0.0115(12) -0.0444(16) -0.0073(15)
F23 0.122(2) 0.0467(14) 0.118(2) -0.0499(15) -0.087(2) 0.0389(15)
C48 0.0431(19) 0.0353(17) 0.0268(19) -0.0147(14) -0.0038(15) 0.0036(14)
F24 0.0220(11) 0.0704(18) 0.208(4) -0.075(2) 0.0050(16) -0.0079(11)
F25 0.0299(12) 0.099(2) 0.077(2) -0.0001(16) 0.0123(13) 0.0061(13)
F26 0.0279(10) 0.0748(16) 0.0808(18) -0.0246(14) -0.0195(11) 0.0080(10)
C51 0.0184(13) 0.0256(14) 0.0258(16) -0.0131(12) -0.0087(11) 0.0028(10)
C52 0.0184(12) 0.0273(14) 0.0212(15) -0.0115(12) -0.0053(11) 0.0019(10)
C53 0.0289(15) 0.0267(14) 0.0222(16) -0.0094(12) -0.0060(12) 0.0055(12)
C54 0.0484(19) 0.0315(16) 0.038(2) -0.0157(15) -0.0274(16) 0.0155(14)
C55 0.0439(19) 0.0311(16) 0.060(2) -0.0233(16) -0.0378(18) 0.0116(14)
C56 0.0280(15) 0.0261(15) 0.053(2) -0.0162(15) -0.0238(15) 0.0027(12)
C57 0.0376(18) 0.0339(17) 0.0315(19) -0.0005(14) -0.0094(15) 0.0008(14)
F31 0.0657(15) 0.0484(13) 0.0377(13) 0.0141(10) -0.0158(11) -0.0017(11)
F32 0.0342(11) 0.0491(13) 0.0619(16) 0.0067(11) -0.0065(10) -0.0090(9)
F33 0.0669(14) 0.0266(10) 0.0516(14) -0.0111(9) -0.0160(11) -0.0038(9)
C58 0.078(3) 0.046(2) 0.139(5) -0.044(3) -0.092(4) 0.031(2)
F34 0.297(5) 0.0620(19) 0.313(6) 0.047(3) -0.291(5) -0.052(3)
F35 0.0532(13) 0.0448(12) 0.0866(18) -0.0237(12) -0.0480(13) 0.0003(10)
F36 0.071(2) 0.265(5) 0.355(6) -0.253(5) -0.135(3) 0.090(3)
C61 0.0119(11) 0.0223(13) 0.0293(16) -0.0077(12) -0.0082(11) 0.0007(10)
C62 0.0154(12) 0.0276(14) 0.0274(17) -0.0079(12) -0.0060(11) -0.0010(10)
C63 0.0161(13) 0.0267(14) 0.0301(17) -0.0043(12) -0.0066(12) -0.0023(10)
C64 0.0164(12) 0.0211(13) 0.0391(19) -0.0080(13) -0.0093(12) -0.0019(10)
C65 0.0166(12) 0.0261(14) 0.0313(17) -0.0105(12) -0.0094(12) -0.0008(10)
C66 0.0162(12) 0.0234(13) 0.0261(16) -0.0060(12) -0.0079(11) -0.0020(10)
C67 0.0259(15) 0.0314(16) 0.037(2) -0.0027(14) -0.0074(14) -0.0035(12)
F41 0.0370(14) 0.156(3) 0.091(2) 0.083(2) -0.0193(15) -0.0106(17)
F42 0.0860(19) 0.0530(14) 0.0331(13) -0.0055(11) 0.0008(12) 0.0007(13)
F43 0.145(3) 0.0522(15) 0.0411(15) 0.0006(12) -0.0107(16) -0.0553(17)
C68 0.0279(15) 0.0273(15) 0.039(2) -0.0140(14) -0.0127(14) -0.0024(12)
F44 0.0724(15) 0.0289(10) 0.0475(13) -0.0197(9) -0.0209(11) 0.0032(9)
F45 0.0653(14) 0.0562(13) 0.0571(15) -0.0306(11) -0.0429(12) 0.0178(11)
F46 0.0481(13) 0.0745(16) 0.0389(13) -0.0318(12) 0.0072(10) -0.0272(11)
B 0.0168(14) 0.0227(15) 0.0257(18) -0.0102(13) -0.0080(13) -0.0012(11)

loop_
_atom_type_symbol
_atom_type_description
_atom_type_scat_dispersion_real
_atom_type_scat_dispersion_imag
_atom_type_scat_source
C C 0.0181 0.0091 'International Tables Vol C Tables 4.2.6.8 and 6.1.1.4'
H H 0.0000 0.0000 'International Tables Vol C Tables 4.2.6.8 and 6.1.1.4'
B B 0.0090 0.0039 'International Tables Vol C Tables 4.2.6.8 and 6.1.1.4'
F F 0.0727 0.0534 'International Tables Vol C Tables 4.2.6.8 and 6.1.1.4'
N N 0.0311 0.0180 'International Tables Vol C Tables 4.2.6.8 and 6.1.1.4'
Ni Ni -3.0029 0.5091 'International Tables Vol C Tables 4.2.6.8 and 6.1.1.4'
P P 0.2955 0.4335 'International Tables Vol C Tables 4.2.6.8 and 6.1.1.4'

loop_
_exptl_crystal_face_index_h
_exptl_crystal_face_index_k
_exptl_crystal_face_index_l
_exptl_crystal_face_perp_dist
_exptl_oxdiff_crystal_face_indexfrac_h
_exptl_oxdiff_crystal_face_indexfrac_k
_exptl_oxdiff_crystal_face_indexfrac_l
_exptl_oxdiff_crystal_face_x
_exptl_oxdiff_crystal_face_y
_exptl_oxdiff_crystal_face_z
0 1 -11 0.1020 -0.0078 0.9923 -11.0026 0.0313 0.0104 1.0206
7 -4 2 0.0666 7.0035 -3.9941 1.9971 0.3389 0.9049 -0.0628
7 6 4 0.0182 6.9990 6.0067 3.9966 1.0395 0.0790 0.1150
6 -3 -5 0.1029 5.9983 -2.9997 -5.0041 0.2970 0.7966 0.5626
-7 -6 -4 0.0092 -6.9990 -6.0067 -3.9966 -1.0395 -0.0790 -0.1150
6 -4 6 0.0556 6.0062 -3.9920 5.9986 0.2657 0.7863 -0.4580
-6 3 4 0.0465 -5.9990 2.9990 4.0038 -0.3005 -0.7883 -0.4731
-7 4 -5 0.0528 -7.0055 3.9921 -4.9978 -0.3493 -0.8799 0.3314

loop_
_geom_angle_atom_site_label_1
_geom_angle_atom_site_label_2
_geom_angle_atom_site_label_3
_geom_angle
P1 Ni P2 96.75(3)
P1 Ni C18 125.14(8)
P2 Ni C18 124.77(7)
C19 Ni P1 161.17(9)
C19 Ni P2 101.92(9)
C19 Ni C18 39.55(11)
C19 Ni C20 39.82(12)
C20 Ni P1 126.69(9)
C20 Ni P2 127.63(9)
C20 Ni C18 54.96(11)
C21 Ni P1 101.25(9)
C21 Ni P2 161.73(9)
C21 Ni C18 39.76(11)
C21 Ni C19 59.98(12)
C21 Ni C20 40.04(12)
C1 P1 Ni 115.20(10)
C3 P1 Ni 114.32(12)
C3 P1 C1 99.85(13)
C6 P1 Ni 119.26(11)
C6 P1 C1 101.26(16)
C6 P1 C3 104.36(17)
C2 P2 Ni 113.35(9)
C2 P2 C12 104.58(15)
C9 P2 Ni 115.17(10)
C9 P2 C2 100.92(14)
C9 P2 C12 108.40(15)
C12 P2 Ni 113.24(11)
C1 N C15 112.2(2)
C2 N C1 111.2(2)
C2 N C15 110.9(2)
P1 C1 H1A 108.6
P1 C1 H1B 108.6
N C1 P1 114.5(2)
N C1 H1A 108.6
N C1 H1B 108.6
H1A C1 H1B 107.6
P2 C2 H2A 109.1
P2 C2 H2B 109.1
N C2 P2 112.6(2)
N C2 H2A 109.1
N C2 H2B 109.1
H2A C2 H2B 107.8
N C15 H15 106.3
N C15 C16 114.8(3)
N C15 C17 110.9(3)
C16 C15 H15 106.3
C16 C15 C17 111.6(3)
C17 C15 H15 106.3
C15 C16 H16A 109.5
C15 C16 H16B 109.5
C15 C16 H16C 109.5
H16A C16 H16B 109.5
H16A C16 H16C 109.5
H16B C16 H16C 109.5
C15 C17 H17A 109.5
C15 C17 H17B 109.5
C15 C17 H17C 109.5
H17A C17 H17B 109.5
H17A C17 H17C 109.5
H17B C17 H17C 109.5
P1 C3 H3 106.9
C4 C3 P1 110.6(2)
C4 C3 H3 106.9
C4 C3 C5 110.9(3)
C5 C3 P1 114.1(3)
C5 C3 H3 106.9
C3 C4 H4A 109.5
C3 C4 H4B 109.5
C3 C4 H4C 109.5
H4A C4 H4B 109.5
H4A C4 H4C 109.5
H4B C4 H4C 109.5
C3 C5 H5A 109.5
C3 C5 H5B 109.5
C3 C5 H5C 109.5
H5A C5 H5B 109.5
H5A C5 H5C 109.5
H5B C5 H5C 109.5
P1 C6 H6 106.7
C7 C6 P1 113.2(3)
C7 C6 H6 106.7
C8 C6 P1 112.3(2)
C8 C6 H6 106.7
C8 C6 C7 110.8(3)
C6 C7 H7A 109.5
C6 C7 H7B 109.5
C6 C7 H7C 109.5
H7A C7 H7B 109.5
H7A C7 H7C 109.5
H7B C7 H7C 109.5
C6 C8 H8A 109.5
C6 C8 H8B 109.5
C6 C8 H8C 109.5
H8A C8 H8B 109.5
H8A C8 H8C 109.5
H8B C8 H8C 109.5
P2 C9 H9 106.8
C10 C9 P2 109.3(2)
C10 C9 H9 106.8
C10 C9 C11 109.9(3)
C11 C9 P2 116.6(2)
C11 C9 H9 106.8
C9 C10 H10A 109.5
C9 C10 H10B 109.5
C9 C10 H10C 109.5
H10A C10 H10B 109.5
H10A C10 H10C 109.5
H10B C10 H10C 109.5
C9 C11 H11A 109.5
C9 C11 H11B 109.5
C9 C11 H11C 109.5
H11A C11 H11B 109.5
H11A C11 H11C 109.5
H11B C11 H11C 109.5
P2 C12 H12 105.7
C13 C12 P2 110.7(2)
C13 C12 H12 105.7
C14 C12 P2 116.6(2)
C14 C12 H12 105.7
C14 C12 C13 111.5(3)
C12 C13 H13A 109.5
C12 C13 H13B 109.5
C12 C13 H13C 109.5
H13A C13 H13B 109.5
H13A C13 H13C 109.5
H13B C13 H13C 109.5
C12 C14 H14A 109.5
C12 C14 H14B 109.5
C12 C14 H14C 109.5
H14A C14 H14B 109.5
H14A C14 H14C 109.5
H14B C14 H14C 109.5
C19 C18 Ni 57.42(14)
C19 C18 C21 82.6(2)
C21 C18 Ni 57.35(13)
C22 C18 Ni 87.92(18)
C22 C18 C19 119.8(3)
C22 C18 C21 120.7(3)
C22 C18 C23 109.6(3)
C23 C18 Ni 162.4(2)
C23 C18 C19 111.0(3)
C23 C18 C21 110.7(3)
C18 C19 Ni 83.03(17)
C20 C19 Ni 70.87(16)
C20 C19 C18 90.1(2)
C20 C19 C24 130.3(3)
C24 C19 Ni 135.8(2)
C24 C19 C18 127.4(3)
C19 C20 Ni 69.31(16)
C19 C20 C21 93.5(3)
C19 C20 C25 133.2(3)
C21 C20 Ni 69.16(16)
C21 C20 C25 132.8(3)
C25 C20 Ni 127.1(2)
C18 C21 Ni 82.89(16)
C20 C21 Ni 70.80(16)
C20 C21 C18 89.6(2)
C20 C21 C26 129.5(3)
C26 C21 Ni 135.6(2)
C26 C21 C18 128.7(3)
C18 C22 H22A 109.5
C18 C22 H22B 109.5
C18 C22 H22C 109.5
H22A C22 H22B 109.5
H22A C22 H22C 109.5
H22B C22 H22C 109.5
C18 C23 H23A 109.5
C18 C23 H23B 109.5
C18 C23 H23C 109.5
H23A C23 H23B 109.5
H23A C23 H23C 109.5
H23B C23 H23C 109.5
C19 C24 H24A 109.5
C19 C24 H24B 109.5
C19 C24 H24C 109.5
H24A C24 H24B 109.5
H24A C24 H24C 109.5
H24B C24 H24C 109.5
C20 C25 H25A 109.5
C20 C25 H25B 109.5
C20 C25 H25C 109.5
H25A C25 H25B 109.5
H25A C25 H25C 109.5
H25B C25 H25C 109.5
C21 C26 H26A 109.5
C21 C26 H26B 109.5
C21 C26 H26C 109.5
H26A C26 H26B 109.5
H26A C26 H26C 109.5
H26B C26 H26C 109.5
C32 C31 B 122.0(2)
C36 C31 C32 115.9(2)
C36 C31 B 121.8(2)
C31 C32 H32 118.9
C33 C32 C31 122.3(3)
C33 C32 H32 118.9
C32 C33 C37 121.2(3)
C34 C33 C32 120.7(3)
C34 C33 C37 118.2(2)
C33 C34 H34 120.9
C33 C34 C35 118.2(2)
C35 C34 H34 120.9
C34 C35 C36 121.1(3)
C34 C35 C38 117.4(2)
C36 C35 C38 121.5(2)
C31 C36 H36 119.0
C35 C36 C31 121.9(3)
C35 C36 H36 119.0
F11 C37 C33 111.8(2)
F12 C37 C33 113.3(2)
F12 C37 F11 106.6(3)
F12 C37 F13 106.9(2)
F13 C37 C33 111.9(2)
F13 C37 F11 105.8(2)
F14 C38 C35 111.9(2)
F15 C38 C35 112.7(2)
F15 C38 F14 105.7(2)
F15 C38 F16 106.7(2)
F16 C38 C35 113.0(2)
F16 C38 F14 106.3(2)
C42 C41 B 121.3(3)
C46 C41 C42 115.8(3)
C46 C41 B 122.2(2)
C41 C42 H42 119.2
C43 C42 C41 121.7(3)
C43 C42 H42 119.2
C42 C43 C47 120.4(3)
C44 C43 C42 121.5(3)
C44 C43 C47 118.1(3)
C43 C44 H44 120.9
C43 C44 C45 118.1(3)
C45 C44 H44 120.9
C44 C45 C46 120.4(3)
C44 C45 C48 118.9(3)
C46 C45 C48 120.7(3)
C41 C46 H46 118.7
C45 C46 C41 122.6(3)
C45 C46 H46 118.7
F24 C47 C43 113.5(3)
F24 C47 F25 106.5(4)
F24 C47 F26 109.1(4)
F25 C47 C43 111.6(4)
F26 C47 C43 112.1(3)
F26 C47 F25 103.4(3)
F21 C48 C45 113.6(3)
F22 C48 C45 113.2(3)
F22 C48 F21 103.5(3)
F23 C48 C45 113.1(3)
F23 C48 F21 106.9(3)
F23 C48 F22 105.7(3)
C52 C51 C56 115.7(3)
C52 C51 B 122.1(2)
C56 C51 B 121.2(3)
C51 C52 H52 118.9
C53 C52 C51 122.1(3)
C53 C52 H52 118.9
C52 C53 C57 119.0(3)
C54 C53 C52 120.7(3)
C54 C53 C57 120.1(3)
C53 C54 H54 121.1
C55 C54 C53 117.8(3)
C55 C54 H54 121.1
C54 C55 C58 119.9(3)
C56 C55 C54 121.2(3)
C56 C55 C58 118.8(3)
C51 C56 H56 118.8
C55 C56 C51 122.4(3)
C55 C56 H56 118.8
F31 C57 C53 113.0(3)
F31 C57 F33 106.0(3)
F32 C57 C53 113.0(3)
F32 C57 F31 107.3(3)
F32 C57 F33 105.2(3)
F33 C57 C53 111.8(3)
F34 C58 C55 113.8(5)
F34 C58 F35 105.3(4)
F34 C58 F36 104.9(5)
F35 C58 C55 114.4(3)
F35 C58 F36 106.0(5)
F36 C58 C55 111.6(4)
C62 C61 C66 116.1(3)
C62 C61 B 122.4(3)
C66 C61 B 121.1(3)
C61 C62 H62 118.9
C61 C62 C63 122.2(3)
C63 C62 H62 118.9
C62 C63 C67 119.6(3)
C64 C63 C62 120.6(3)
C64 C63 C67 119.7(3)
C63 C64 H64 121.0
C65 C64 C63 118.1(3)
C65 C64 H64 121.0
C64 C65 C66 121.1(3)
C64 C65 C68 120.3(3)
C66 C65 C68 118.6(3)
C61 C66 H66 119.1
C65 C66 C61 121.9(3)
C65 C66 H66 119.1
F41 C67 C63 112.6(3)
F41 C67 F42 104.3(3)
F41 C67 F43 109.1(3)
F42 C67 C63 112.8(3)
F43 C67 C63 113.2(3)
F43 C67 F42 104.1(3)
F44 C68 C65 113.2(3)
F44 C68 F45 106.1(2)
F44 C68 F46 106.5(3)
F45 C68 C65 111.8(2)
F46 C68 C65 112.5(2)
F46 C68 F45 106.2(3)
C41 B C31 113.1(2)
C41 B C61 113.3(2)
C51 B C31 113.1(2)
C51 B C41 101.1(2)
C51 B C61 112.3(2)
C61 B C31 104.3(2)

loop_
_geom_bond_atom_site_label_1
_geom_bond_atom_site_label_2
_geom_bond_distance
Ni P1 2.2032(8)
Ni P2 2.2086(8)
Ni C18 2.427(3)
Ni C19 2.061(3)
Ni C20 2.081(3)
Ni C21 2.059(3)
P1 C1 1.855(3)
P1 C3 1.853(3)
P1 C6 1.842(4)
P2 C2 1.851(3)
P2 C9 1.845(3)
P2 C12 1.866(3)
N C1 1.462(3)
N C2 1.461(4)
N C15 1.496(3)
C1 H1A 0.9900
C1 H1B 0.9900
C2 H2A 0.9900
C2 H2B 0.9900
C15 H15 1.0000
C15 C16 1.516(6)
C15 C17 1.519(5)
C16 H16A 0.9800
C16 H16B 0.9800
C16 H16C 0.9800
C17 H17A 0.9800
C17 H17B 0.9800
C17 H17C 0.9800
C3 H3 1.0000
C3 C4 1.526(6)
C3 C5 1.531(5)
C4 H4A 0.9800
C4 H4B 0.9800
C4 H4C 0.9800
C5 H5A 0.9800
C5 H5B 0.9800
C5 H5C 0.9800
C6 H6 1.0000
C6 C7 1.536(5)
C6 C8 1.525(5)
C7 H7A 0.9800
C7 H7B 0.9800
C7 H7C 0.9800
C8 H8A 0.9800
C8 H8B 0.9800
C8 H8C 0.9800
C9 H9 1.0000
C9 C10 1.526(5)
C9 C11 1.531(4)
C10 H10A 0.9800
C10 H10B 0.9800
C10 H10C 0.9800
C11 H11A 0.9800
C11 H11B 0.9800
C11 H11C 0.9800
C12 H12 1.0000
C12 C13 1.538(5)
C12 C14 1.529(4)
C13 H13A 0.9800
C13 H13B 0.9800
C13 H13C 0.9800
C14 H14A 0.9800
C14 H14B 0.9800
C14 H14C 0.9800
C18 C19 1.557(4)
C18 C21 1.564(4)
C18 C22 1.528(5)
C18 C23 1.533(4)
C19 C20 1.411(4)
C19 C24 1.492(4)
C20 C21 1.418(5)
C20 C25 1.498(5)
C21 C26 1.491(4)
C22 H22A 0.9800
C22 H22B 0.9800
C22 H22C 0.9800
C23 H23A 0.9800
C23 H23B 0.9800
C23 H23C 0.9800
C24 H24A 0.9800
C24 H24B 0.9800
C24 H24C 0.9800
C25 H25A 0.9800
C25 H25B 0.9800
C25 H25C 0.9800
C26 H26A 0.9800
C26 H26B 0.9800
C26 H26C 0.9800
C31 C32 1.403(4)
C31 C36 1.401(4)
C31 B 1.641(4)
C32 H32 0.9500
C32 C33 1.393(4)
C33 C34 1.385(4)
C33 C37 1.496(4)
C34 H34 0.9500
C34 C35 1.388(4)
C35 C36 1.391(4)
C35 C38 1.493(4)
C36 H36 0.9500
C37 F11 1.344(3)
C37 F12 1.331(3)
C37 F13 1.331(3)
C38 F14 1.349(3)
C38 F15 1.338(3)
C38 F16 1.347(3)
C41 C42 1.403(4)
C41 C46 1.396(4)
C41 B 1.635(4)
C42 H42 0.9500
C42 C43 1.388(5)
C43 C44 1.378(5)
C43 C47 1.505(5)
C44 H44 0.9500
C44 C45 1.387(5)
C45 C46 1.391(4)
C45 C48 1.491(5)
C46 H46 0.9500
C47 F24 1.307(5)
C47 F25 1.357(6)
C47 F26 1.334(5)
F21 C48 1.325(4)
F22 C48 1.325(4)
F23 C48 1.320(4)
C51 C52 1.401(4)
C51 C56 1.403(4)
C51 B 1.634(4)
C52 H52 0.9500
C52 C53 1.392(4)
C53 C54 1.391(4)
C53 C57 1.489(4)
C54 H54 0.9500
C54 C55 1.387(5)
C55 C56 1.377(5)
C55 C58 1.498(5)
C56 H56 0.9500
C57 F31 1.340(4)
C57 F32 1.338(4)
C57 F33 1.349(4)
C58 F34 1.272(7)
C58 F35 1.296(4)
C58 F36 1.303(7)
C61 C62 1.395(4)
C61 C66 1.404(4)
C61 B 1.639(4)
C62 H62 0.9500
C62 C63 1.398(4)
C63 C64 1.391(4)
C63 C67 1.496(5)
C64 H64 0.9500
C64 C65 1.383(4)
C65 C66 1.394(4)
C65 C68 1.502(4)
C66 H66 0.9500
C67 F41 1.307(4)
C67 F42 1.336(4)
C67 F43 1.308(4)
C68 F44 1.330(3)
C68 F45 1.340(4)
C68 F46 1.333(4)

loop_
_geom_torsion_atom_site_label_1
_geom_torsion_atom_site_label_2
_geom_torsion_atom_site_label_3
_geom_torsion_atom_site_label_4
_geom_torsion
Ni P1 C1 N -47.4(3)
Ni P1 C3 C4 -51.7(2)
Ni P1 C3 C5 -177.6(2)
Ni P1 C6 C7 -69.1(3)
Ni P1 C6 C8 57.2(3)
Ni P2 C2 N 56.3(2)
Ni P2 C9 C10 50.3(2)
Ni P2 C9 C11 175.7(2)
Ni P2 C12 C13 83.5(2)
Ni P2 C12 C14 -147.5(2)
Ni C18 C19 C20 -70.71(16)
Ni C18 C19 C24 144.6(3)
Ni C18 C21 C20 70.71(15)
Ni C18 C21 C26 -145.4(4)
Ni C19 C20 C21 -66.18(16)
Ni C19 C20 C25 121.9(3)
Ni C20 C21 C18 -82.63(16)
Ni C20 C21 C26 133.9(3)
C1 P1 C3 C4 71.9(2)
C1 P1 C3 C5 -54.0(3)
C1 P1 C6 C7 163.4(3)
C1 P1 C6 C8 -70.3(3)
C1 N C2 P2 -82.4(3)
C1 N C15 C16 -57.6(4)
C1 N C15 C17 70.1(4)
C2 P2 C9 C10 -72.1(2)
C2 P2 C9 C11 53.2(3)
C2 P2 C12 C13 -152.6(2)
C2 P2 C12 C14 -23.7(3)
C2 N C1 P1 77.2(3)
C2 N C15 C16 67.5(3)
C2 N C15 C17 -164.9(3)
C15 N C1 P1 -157.9(2)
C15 N C2 P2 152.0(2)
C3 P1 C1 N -170.4(2)
C3 P1 C6 C7 60.0(3)
C3 P1 C6 C8 -173.6(2)
C6 P1 C1 N 82.7(3)
C6 P1 C3 C4 176.3(2)
C6 P1 C3 C5 50.4(3)
C9 P2 C2 N -179.9(2)
C9 P2 C12 C13 -45.6(3)
C9 P2 C12 C14 83.4(3)
C12 P2 C2 N -67.5(2)
C12 P2 C9 C10 178.3(2)
C12 P2 C9 C11 -56.3(3)
C18 C19 C20 Ni 82.58(16)
C18 C19 C20 C21 16.4(2)
C18 C19 C20 C25 -155.5(3)
C19 C18 C21 Ni -55.85(15)
C19 C18 C21 C20 14.9(2)
C19 C18 C21 C26 158.8(3)
C19 C20 C21 Ni 66.31(16)
C19 C20 C21 C18 -16.3(2)
C19 C20 C21 C26 -159.8(3)
C21 C18 C19 Ni 55.78(15)
C21 C18 C19 C20 -14.9(2)
C21 C18 C19 C24 -159.6(3)
C22 C18 C19 Ni -65.5(3)
C22 C18 C19 C20 -136.2(3)
C22 C18 C19 C24 79.1(4)
C22 C18 C21 Ni 64.5(3)
C22 C18 C21 C20 135.2(3)
C22 C18 C21 C26 -80.9(4)
C23 C18 C19 Ni 165.1(2)
C23 C18 C19 C20 94.4(3)
C23 C18 C19 C24 -50.3(4)
C23 C18 C21 Ni -165.6(2)
C23 C18 C21 C20 -94.9(3)
C23 C18 C21 C26 49.1(4)
C24 C19 C20 Ni -134.5(3)
C24 C19 C20 C21 159.3(3)
C24 C19 C20 C25 -12.5(5)
C25 C20 C21 Ni -121.8(3)
C25 C20 C21 C18 155.6(3)
C25 C20 C21 C26 12.1(5)
C31 C32 C33 C34 -1.3(4)
C31 C32 C33 C37 179.6(2)
C32 C31 C36 C35 -1.1(4)
C32 C31 B C41 33.1(4)
C32 C31 B C51 147.3(2)
C32 C31 B C61 -90.4(3)
C32 C33 C34 C35 -0.9(4)
C32 C33 C37 F11 120.8(3)
C32 C33 C37 F12 0.3(4)
C32 C33 C37 F13 -120.7(3)
C33 C34 C35 C36 2.0(4)
C33 C34 C35 C38 -178.4(2)
C34 C33 C37 F11 -58.3(3)
C34 C33 C37 F12 -178.8(2)
C34 C33 C37 F13 60.2(3)
C34 C35 C36 C31 -1.0(4)
C34 C35 C38 F14 50.3(3)
C34 C35 C38 F15 -68.6(3)
C34 C35 C38 F16 170.3(2)
C36 C31 C32 C33 2.2(4)
C36 C31 B C41 -153.7(2)
C36 C31 B C51 -39.6(3)
C36 C31 B C61 82.8(3)
C36 C35 C38 F14 -130.2(3)
C36 C35 C38 F15 110.9(3)
C36 C35 C38 F16 -10.2(4)
C37 C33 C34 C35 178.2(2)
C38 C35 C36 C31 179.5(2)
C41 C42 C43 C44 -0.6(6)
C41 C42 C43 C47 177.9(3)
C42 C41 C46 C45 0.1(5)
C42 C41 B C31 -158.6(3)
C42 C41 B C51 80.2(3)
C42 C41 B C61 -40.2(4)
C42 C43 C44 C45 0.5(6)
C42 C43 C47 F24 15.8(6)
C42 C43 C47 F25 136.2(4)
C42 C43 C47 F26 -108.3(4)
C43 C44 C45 C46 -0.1(5)
C43 C44 C45 C48 -178.5(3)
C44 C43 C47 F24 -165.6(4)
C44 C43 C47 F25 -45.1(5)
C44 C43 C47 F26 70.3(5)
C44 C45 C46 C41 -0.2(5)
C44 C45 C48 F21 -169.5(3)
C44 C45 C48 F22 72.8(4)
C44 C45 C48 F23 -47.4(5)
C46 C41 C42 C43 0.4(5)
C46 C41 B C31 31.6(4)
C46 C41 B C51 -89.7(3)
C46 C41 B C61 149.9(3)
C46 C45 C48 F21 12.1(5)
C46 C45 C48 F22 -105.6(4)
C46 C45 C48 F23 134.2(3)
C47 C43 C44 C45 -178.1(4)
C48 C45 C46 C41 178.2(3)
C51 C52 C53 C54 -0.5(4)
C51 C52 C53 C57 175.6(3)
C52 C51 C56 C55 -0.3(5)
C52 C51 B C31 -38.0(4)
C52 C51 B C41 83.2(3)
C52 C51 B C61 -155.8(2)
C52 C53 C54 C55 0.0(5)
C52 C53 C57 F31 164.9(3)
C52 C53 C57 F32 42.9(4)
C52 C53 C57 F33 -75.6(4)
C53 C54 C55 C56 0.3(5)
C53 C54 C55 C58 177.8(4)
C54 C53 C57 F31 -19.0(4)
C54 C53 C57 F32 -141.0(3)
C54 C53 C57 F33 100.5(4)
C54 C55 C56 C51 -0.1(5)
C54 C55 C58 F34 21.4(7)
C54 C55 C58 F35 142.5(4)
C54 C55 C58 F36 -97.1(6)
C56 C51 C52 C53 0.6(4)
C56 C51 B C31 153.8(3)
C56 C51 B C41 -85.0(3)
C56 C51 B C61 36.0(4)
C56 C55 C58 F34 -161.0(5)
C56 C55 C58 F35 -39.8(7)
C56 C55 C58 F36 80.5(5)
C57 C53 C54 C55 -176.0(3)
C58 C55 C56 C51 -177.7(4)
C61 C62 C63 C64 -0.5(4)
C61 C62 C63 C67 177.1(2)
C62 C61 C66 C65 0.1(4)
C62 C61 B C31 87.2(3)
C62 C61 B C41 -36.1(3)
C62 C61 B C51 -149.9(2)
C62 C63 C64 C65 -0.2(4)
C62 C63 C67 F41 -82.4(4)
C62 C63 C67 F42 35.4(4)
C62 C63 C67 F43 153.3(3)
C63 C64 C65 C66 0.9(4)
C63 C64 C65 C68 -178.0(2)
C64 C63 C67 F41 95.3(4)
C64 C63 C67 F42 -147.0(3)
C64 C63 C67 F43 -29.0(4)
C64 C65 C66 C61 -0.9(4)
C64 C65 C68 F44 -10.6(4)
C64 C65 C68 F45 109.3(3)
C64 C65 C68 F46 -131.4(3)
C66 C61 C62 C63 0.6(4)
C66 C61 B C31 -85.1(3)
C66 C61 B C41 151.5(2)
C66 C61 B C51 37.7(3)
C66 C65 C68 F44 170.5(2)
C66 C65 C68 F45 -69.7(3)
C66 C65 C68 F46 49.7(4)
C67 C63 C64 C65 -177.9(2)
C68 C65 C66 C61 178.1(2)
B C31 C32 C33 175.8(2)
B C31 C36 C35 -174.7(2)
B C41 C42 C43 -170.2(3)
B C41 C46 C45 170.5(3)
B C51 C52 C53 -168.2(3)
B C51 C56 C55 168.6(3)
B C61 C62 C63 -172.1(2)
B C61 C66 C65 173.0(2)
